data_1568035
loop_
_publ_author_name
'Antico, Emanuele'
'Leutzsch, Markus'
'Wessel, Niklas'
'Weyherm&#xfc;ller, Thomas'
'Werl&#xe9;, Christophe'
'Leitner, Walter'

_publ_section_title
;
 Selective oxidation of silanes into silanols with water using
 [MnBr(CO)<sub>5</sub>] as a precatalyst.
;
_journal_issue 1
_journal_name_full 'Chemical science'
_journal_page_first 54
_journal_page_last 60
_journal_paper_doi 10.1039/d2sc05959b
_journal_volume 14
_journal_year 2022
_chemical_formula_moiety 'C16 H36 Mn O6, 2(C6 Br3 Mn2 O6), 4(C4 H8 O)'
_chemical_formula_sum 'C44 H68 Br6 Mn5 O22'
_chemical_formula_weight 1703.14
_space_group_crystal_system triclinic
_space_group_IT_number 2
_space_group_name_Hall '-P 1'
_space_group_name_H-M_alt 'P -1'
_atom_sites_solution_hydrogens mixed
_atom_sites_solution_primary direct
_atom_sites_solution_secondary difmap
_audit_creation_method SHELXL-2018/3
_audit_update_record
;
2022-07-14 deposited with the CCDC.	2022-11-30 downloaded from the CCDC.
;
_cell_angle_alpha 111.740(3)
_cell_angle_beta 101.903(3)
_cell_angle_gamma 90.098(3)
_cell_formula_units_Z 1
_cell_length_a 10.9650(7)
_cell_length_b 11.6978(7)
_cell_length_c 13.6443(9)
_cell_measurement_reflns_used 9934
_cell_measurement_temperature 100(2)
_cell_measurement_theta_max 33.029
_cell_measurement_theta_min 2.560
_cell_volume 1584.79(18)
_computing_cell_refinement 'APEX3 v2019.11-0 (Bruker AXS)'
_computing_data_collection 'Bruker Instrument Service V6.2.14'
_computing_data_reduction 'SAINT V8.40B (Bruker Nano, Inc., 2019)'
_computing_structure_refinement 'SHELXL-2018/3 (Sheldrick, 2018)'
_computing_structure_solution 'SHELXT 2018/2 (Sheldrick, 2018)'
_diffrn_ambient_temperature 100(2)
_diffrn_detector_area_resol_mean 7.3910
_diffrn_measured_fraction_theta_full 0.999
_diffrn_measured_fraction_theta_max 1.000
_diffrn_measurement_device 'KAPPA diffractometer'
_diffrn_measurement_device_type 'Bruker D8 VENTURE'
_diffrn_measurement_method '\w and \f scans'
_diffrn_radiation_monochromator 'multilayer mirror'
_diffrn_radiation_type 'Mo K\a'
_diffrn_radiation_wavelength 0.71073
_diffrn_reflns_av_R_equivalents 0.0825
_diffrn_reflns_av_unetI/netI 0.0524
_diffrn_reflns_Laue_measured_fraction_full 0.999
_diffrn_reflns_Laue_measured_fraction_max 1.000
_diffrn_reflns_limit_h_max 15
_diffrn_reflns_limit_h_min -15
_diffrn_reflns_limit_k_max 16
_diffrn_reflns_limit_k_min -16
_diffrn_reflns_limit_l_max 19
_diffrn_reflns_limit_l_min -19
_diffrn_reflns_number 71687
_diffrn_reflns_point_group_measured_fraction_full 0.999
_diffrn_reflns_point_group_measured_fraction_max 1.000
_diffrn_reflns_theta_full 25.242
_diffrn_reflns_theta_max 29.998
_diffrn_reflns_theta_min 1.881
_diffrn_source 'microfocus sealed tube'
_diffrn_source_current 1.4
_diffrn_source_power 0.07
_diffrn_source_type 'INCOATEC I\mS DIAMOND'
_diffrn_source_voltage 50
_exptl_absorpt_coefficient_mu 4.819
_exptl_absorpt_correction_T_max 0.5735
_exptl_absorpt_correction_T_min 0.4653
_exptl_absorpt_correction_type multi-scan
_exptl_absorpt_process_details
;
SADABS-2016/2 - Bruker AXS area detector scaling and absorption correction
;
_exptl_crystal_colour 'clear yellow'
_exptl_crystal_density_diffrn 1.785
_exptl_crystal_description block
_exptl_crystal_F_000 843
_exptl_crystal_recrystallization_method 'Re-crystallisation from solvent: THF'
_exptl_crystal_size_max 0.130
_exptl_crystal_size_mid 0.100
_exptl_crystal_size_min 0.080
_refine_diff_density_max 2.340
_refine_diff_density_min -0.680
_refine_diff_density_rms 0.224
_refine_ls_extinction_method none
_refine_ls_goodness_of_fit_ref 1.092
_refine_ls_hydrogen_treatment mixed
_refine_ls_matrix_type full
_refine_ls_number_parameters 355
_refine_ls_number_reflns 9245
_refine_ls_number_restraints 2
_refine_ls_restrained_S_all 1.092
_refine_ls_R_factor_all 0.0647
_refine_ls_R_factor_gt 0.0477
_refine_ls_shift/su_max 0.001
_refine_ls_shift/su_mean 0.000
_refine_ls_structure_factor_coef Fsqd
_refine_ls_weighting_details 'w=1/[\s^2^(Fo^2^)+(0.0822P)^2^+0.8353P] where P=(Fo^2^+2Fc^2^)/3'
_refine_ls_weighting_scheme calc
_refine_ls_wR_factor_gt 0.1272
_refine_ls_wR_factor_ref 0.1428
_reflns_Friedel_coverage 0.000
_reflns_number_gt 7237
_reflns_number_total 9245
_reflns_threshold_expression 'I > 2\s(I)'
_cod_data_source_file d2sc05959b2.cif
_cod_data_source_block CEC0111
_cod_depositor_comments
;
The following automatic conversions were performed:

data item '_exptl_absorpt_correction_type' value 'Multi-SCan' was
changed to 'multi-scan' in accordance with the
/home/data/users/saulius/crontab/automatic-downloads/rss-feeds/RSC/lib/dictionaries/cif_core.dic
dictionary named 'cif_core.dic' version 2.4.2 last updated on
2011-04-26.

Automatic conversion script
Id: cif_fix_values 7556 2019-12-06 15:28:31Z antanas 

 Adding full bibliography for 1568035--1568037.cif.

 Adding full bibliography for 1568035--1568037.cif.
;
_cod_database_code 1568035
_shelx_shelxl_version_number 2018/3
_shelx_space_group_comment
;
The symmetry employed for this shelxl refinement is uniquely defined
by the following loop, which should always be used as a source of
symmetry information in preference to the above space-group names.
They are only intended as comments.
;
_shelx_estimated_absorpt_t_min 0.573
_shelx_estimated_absorpt_t_max 0.699

loop_
_space_group_symop_operation_xyz
'x, y, z'
'-x, -y, -z'

loop_
_atom_site_label
_atom_site_type_symbol
_atom_site_fract_x
_atom_site_fract_y
_atom_site_fract_z
_atom_site_U_iso_or_equiv
_atom_site_adp_type
_atom_site_occupancy
_atom_site_site_symmetry_order
_atom_site_calc_flag
_atom_site_refinement_flags_posn
_atom_site_refinement_flags_adp
_atom_site_refinement_flags_occupancy
_atom_site_disorder_assembly
_atom_site_disorder_group
Br1 Br 0.99218(3) 0.84603(3) 0.81993(3) 0.03164(10) Uani 1 1 d . . . . .
Br2 Br 0.79352(3) 0.87865(3) 0.60419(3) 0.03011(10) Uani 1 1 d . . . . .
Br3 Br 0.70071(3) 0.68665(3) 0.71342(3) 0.02779(10) Uani 1 1 d . . . . .
Mn1 Mn 0.88924(5) 0.69263(5) 0.63372(4) 0.02677(12) Uani 1 1 d . . . . .
Mn2 Mn 0.77405(5) 0.91506(5) 0.79535(4) 0.02620(12) Uani 1 1 d . . . . .
Mn3 Mn 0.500000 0.500000 0.000000 0.02467(15) Uani 1 2 d S . P . .
O2 O 0.7583(3) 0.5169(3) 0.4210(2) 0.0441(7) Uani 1 1 d . . . . .
O4 O 1.1086(3) 0.7211(3) 0.5493(3) 0.0486(8) Uani 1 1 d . . . . .
O6 O 0.9957(3) 0.4900(3) 0.6914(3) 0.0496(8) Uani 1 1 d . . . . .
O8 O 0.5190(3) 0.9899(3) 0.7578(3) 0.0443(7) Uani 1 1 d . . . . .
O10 O 0.7589(3) 0.9328(3) 1.0128(2) 0.0411(6) Uani 1 1 d . . . . .
O12 O 0.8741(3) 1.1742(3) 0.8819(3) 0.0459(7) Uani 1 1 d . . . . .
O20 O 0.5336(3) 0.6431(2) 0.1569(2) 0.0335(6) Uani 1 1 d D . . . .
H20A H 0.596(3) 0.691(4) 0.172(4) 0.050 Uiso 1 1 d D U . . .
H20B H 0.500(5) 0.650(5) 0.208(3) 0.050 Uiso 1 1 d D U . . .
O21 O 0.5701(2) 0.3616(2) 0.0674(2) 0.0305(5) Uani 1 1 d . . . . .
O31 O 0.3098(2) 0.4640(2) 0.0122(2) 0.0316(5) Uani 1 1 d . . . . .
O41 O 0.7454(3) 0.7875(3) 0.2446(3) 0.0569(10) Uani 1 1 d . . . . .
O51 O 0.4124(3) 0.6794(3) 0.3148(2) 0.0454(7) Uani 1 1 d . . . . .
C1 C 0.8070(4) 0.5859(3) 0.5024(3) 0.0334(8) Uani 1 1 d . . . . .
C3 C 1.0224(4) 0.7107(4) 0.5821(3) 0.0362(8) Uani 1 1 d . . . . .
C5 C 0.9537(4) 0.5681(4) 0.6689(3) 0.0356(8) Uani 1 1 d . . . . .
C7 C 0.6173(4) 0.9586(3) 0.7705(3) 0.0335(8) Uani 1 1 d . . . . .
C9 C 0.7658(3) 0.9259(3) 0.9290(3) 0.0315(7) Uani 1 1 d . . . . .
C11 C 0.8356(4) 1.0735(3) 0.8477(3) 0.0337(8) Uani 1 1 d . . . . .
C22 C 0.5615(4) 0.2278(3) 0.0123(3) 0.0378(8) Uani 1 1 d . . . . .
H22A H 0.630326 0.202104 -0.025978 0.045 Uiso 1 1 calc R U . . .
H22B H 0.480562 0.197280 -0.040700 0.045 Uiso 1 1 calc R U . . .
C23 C 0.5718(4) 0.1794(4) 0.1018(4) 0.0406(9) Uani 1 1 d . . . . .
H23A H 0.489871 0.174286 0.120358 0.049 Uiso 1 1 calc R U . . .
H23B H 0.604280 0.096798 0.081247 0.049 Uiso 1 1 calc R U . . .
C24 C 0.6630(4) 0.2743(4) 0.1943(4) 0.0435(10) Uani 1 1 d . . . . .
H24A H 0.750419 0.258775 0.188403 0.052 Uiso 1 1 calc R U . . .
H24B H 0.652117 0.275072 0.264827 0.052 Uiso 1 1 calc R U . . .
C25 C 0.6286(4) 0.3943(4) 0.1811(3) 0.0397(9) Uani 1 1 d . . . . .
H25A H 0.569866 0.434751 0.227092 0.048 Uiso 1 1 calc R U . . .
H25B H 0.704372 0.451725 0.202119 0.048 Uiso 1 1 calc R U . . .
C32 C 0.2274(4) 0.5598(4) 0.0491(3) 0.0347(8) Uani 1 1 d . . . . .
H32A H 0.172552 0.572032 -0.012967 0.042 Uiso 1 1 calc R U . . .
H32B H 0.276163 0.638961 0.097553 0.042 Uiso 1 1 calc R U . . .
C33 C 0.1508(4) 0.5133(4) 0.1097(4) 0.0401(9) Uani 1 1 d . . . . .
H33A H 0.195704 0.533440 0.185644 0.048 Uiso 1 1 calc R U . . .
H33B H 0.068585 0.548257 0.108755 0.048 Uiso 1 1 calc R U . . .
C34 C 0.1362(4) 0.3751(4) 0.0455(4) 0.0426(10) Uani 1 1 d . . . . .
H34A H 0.115743 0.328960 0.088770 0.051 Uiso 1 1 calc R U . . .
H34B H 0.070622 0.352629 -0.021975 0.051 Uiso 1 1 calc R U . . .
C35 C 0.2646(4) 0.3513(4) 0.0216(4) 0.0365(8) Uani 1 1 d . . . . .
H35A H 0.321167 0.335508 0.081085 0.044 Uiso 1 1 calc R U . . .
H35B H 0.259413 0.279080 -0.046662 0.044 Uiso 1 1 calc R U . . .
C42 C 0.8499(5) 0.7308(4) 0.2858(4) 0.0525(12) Uani 1 1 d . . . . .
H42A H 0.869974 0.658558 0.226848 0.063 Uiso 1 1 calc R U . . .
H42B H 0.831169 0.703499 0.342055 0.063 Uiso 1 1 calc R U . . .
C43 C 0.9543(5) 0.8277(5) 0.3319(5) 0.0609(14) Uani 1 1 d . . . . .
H43A H 1.004688 0.821814 0.278104 0.073 Uiso 1 1 calc R U . . .
H43B H 1.009246 0.821055 0.396612 0.073 Uiso 1 1 calc R U . . .
C44 C 0.8922(5) 0.9480(5) 0.3621(5) 0.0559(12) Uani 1 1 d . . . . .
H44A H 0.880430 0.975671 0.437160 0.067 Uiso 1 1 calc R U . . .
H44B H 0.942735 1.013697 0.355201 0.067 Uiso 1 1 calc R U . . .
C45 C 0.7723(5) 0.9176(4) 0.2846(5) 0.0645(17) Uani 1 1 d . . . . .
H45A H 0.705942 0.960020 0.320192 0.077 Uiso 1 1 calc R U . . .
H45B H 0.776536 0.944280 0.224370 0.077 Uiso 1 1 calc R U . . .
C52 C 0.3529(7) 0.7918(6) 0.3528(4) 0.0723(19) Uani 1 1 d . . . . .
H52A H 0.262459 0.777710 0.318537 0.087 Uiso 1 1 calc R U . . .
H52B H 0.390481 0.856258 0.334514 0.087 Uiso 1 1 calc R U . . .
C53 C 0.3718(6) 0.8312(5) 0.4713(4) 0.0651(16) Uani 1 1 d . . . . .
H53A H 0.294619 0.861469 0.495465 0.078 Uiso 1 1 calc R U . . .
H53B H 0.440725 0.897545 0.509152 0.078 Uiso 1 1 calc R U . . .
C54 C 0.4043(6) 0.7167(6) 0.4928(4) 0.0599(14) Uani 1 1 d . . . . .
H54A H 0.458665 0.737638 0.565757 0.072 Uiso 1 1 calc R U . . .
H54B H 0.328029 0.666772 0.486537 0.072 Uiso 1 1 calc R U . . .
C55 C 0.4718(4) 0.6501(4) 0.4068(3) 0.0401(9) Uani 1 1 d . . . . .
H55A H 0.561832 0.678993 0.430071 0.048 Uiso 1 1 calc R U . . .
H55B H 0.462987 0.559907 0.388874 0.048 Uiso 1 1 calc R U . . .

loop_
_atom_site_aniso_label
_atom_site_aniso_U_11
_atom_site_aniso_U_22
_atom_site_aniso_U_33
_atom_site_aniso_U_23
_atom_site_aniso_U_13
_atom_site_aniso_U_12
Br1 0.02247(17) 0.03108(18) 0.0353(2) 0.00741(14) 0.00317(13) 0.00256(12)
Br2 0.03043(18) 0.02777(17) 0.03372(19) 0.01211(14) 0.00966(14) 0.00578(13)
Br3 0.02572(17) 0.02463(16) 0.03020(18) 0.00681(13) 0.00700(13) 0.00094(12)
Mn1 0.0258(3) 0.0243(2) 0.0290(3) 0.0074(2) 0.0085(2) 0.00594(19)
Mn2 0.0235(2) 0.0218(2) 0.0292(3) 0.00507(19) 0.0058(2) 0.00379(18)
Mn3 0.0252(3) 0.0257(3) 0.0188(3) 0.0030(3) 0.0059(3) -0.0007(3)
O2 0.0496(18) 0.0377(15) 0.0346(15) 0.0041(12) 0.0054(13) 0.0068(13)
O4 0.0419(17) 0.0512(18) 0.064(2) 0.0253(16) 0.0294(16) 0.0139(13)
O6 0.057(2) 0.0453(17) 0.059(2) 0.0272(15) 0.0246(17) 0.0270(15)
O8 0.0329(15) 0.0521(18) 0.0425(16) 0.0123(14) 0.0077(12) 0.0161(13)
O10 0.0456(17) 0.0378(15) 0.0340(15) 0.0062(12) 0.0102(13) 0.0037(12)
O12 0.0482(18) 0.0257(13) 0.0555(19) 0.0078(13) 0.0080(15) -0.0009(12)
O20 0.0358(14) 0.0333(13) 0.0223(12) -0.0003(10) 0.0077(10) -0.0030(10)
O21 0.0340(13) 0.0282(12) 0.0244(12) 0.0050(9) 0.0060(10) 0.0013(10)
O31 0.0308(13) 0.0281(12) 0.0387(14) 0.0125(11) 0.0141(11) 0.0025(10)
O41 0.0404(17) 0.0344(15) 0.069(2) 0.0046(15) -0.0170(16) -0.0031(13)
O51 0.0534(18) 0.0537(18) 0.0304(14) 0.0120(13) 0.0194(13) 0.0165(14)
C1 0.0372(19) 0.0280(16) 0.0365(19) 0.0118(15) 0.0121(16) 0.0074(14)
C3 0.035(2) 0.0309(17) 0.042(2) 0.0124(16) 0.0100(16) 0.0089(14)
C5 0.038(2) 0.0334(18) 0.036(2) 0.0105(15) 0.0155(16) 0.0101(15)
C7 0.0335(19) 0.0318(17) 0.0310(18) 0.0063(14) 0.0090(15) 0.0048(14)
C9 0.0279(17) 0.0255(16) 0.0332(18) 0.0042(13) 0.0029(14) 0.0011(12)
C11 0.0317(18) 0.0282(17) 0.038(2) 0.0091(15) 0.0082(15) 0.0074(13)
C22 0.050(2) 0.0260(17) 0.0342(19) 0.0042(14) 0.0159(17) 0.0051(15)
C23 0.044(2) 0.0293(18) 0.049(2) 0.0145(17) 0.0123(19) 0.0086(16)
C24 0.048(2) 0.038(2) 0.042(2) 0.0166(18) 0.0012(19) 0.0066(18)
C25 0.046(2) 0.037(2) 0.0280(18) 0.0093(15) -0.0026(16) 0.0031(17)
C32 0.0310(18) 0.0371(19) 0.041(2) 0.0173(16) 0.0128(16) 0.0066(14)
C33 0.0275(18) 0.051(2) 0.051(2) 0.027(2) 0.0156(17) 0.0105(16)
C34 0.0263(18) 0.052(2) 0.058(3) 0.032(2) 0.0052(18) -0.0001(16)
C35 0.0337(19) 0.0347(19) 0.046(2) 0.0197(17) 0.0118(17) 0.0003(15)
C42 0.048(3) 0.041(2) 0.057(3) 0.013(2) -0.003(2) 0.0072(19)
C43 0.032(2) 0.055(3) 0.092(4) 0.032(3) -0.002(2) 0.003(2)
C44 0.045(3) 0.043(2) 0.069(3) 0.013(2) 0.006(2) -0.0040(19)
C45 0.062(3) 0.034(2) 0.064(3) -0.002(2) -0.018(3) 0.013(2)
C52 0.107(5) 0.079(4) 0.047(3) 0.032(3) 0.035(3) 0.060(4)
C53 0.090(4) 0.056(3) 0.043(3) 0.006(2) 0.023(3) 0.031(3)
C54 0.068(3) 0.089(4) 0.036(2) 0.031(3) 0.025(2) 0.035(3)
C55 0.039(2) 0.039(2) 0.041(2) 0.0142(17) 0.0078(17) 0.0052(16)

loop_
_atom_type_symbol
_atom_type_description
_atom_type_scat_dispersion_real
_atom_type_scat_dispersion_imag
_atom_type_scat_source
C C 0.0033 0.0016 'International Tables Vol C Tables 4.2.6.8 and 6.1.1.4'
H H 0.0000 0.0000 'International Tables Vol C Tables 4.2.6.8 and 6.1.1.4'
O O 0.0106 0.0060 'International Tables Vol C Tables 4.2.6.8 and 6.1.1.4'
Mn Mn 0.3368 0.7283 'International Tables Vol C Tables 4.2.6.8 and 6.1.1.4'
Br Br -0.2901 2.4595 'International Tables Vol C Tables 4.2.6.8 and 6.1.1.4'

loop_
_geom_angle_atom_site_label_1
_geom_angle_atom_site_label_2
_geom_angle_atom_site_label_3
_geom_angle
_geom_angle_site_symmetry_1
_geom_angle_site_symmetry_3
_geom_angle_publ_flag
Mn2 Br1 Mn1 78.204(19) . . ?
Mn2 Br2 Mn1 77.570(19) . . ?
Mn1 Br3 Mn2 77.679(19) . . ?
C3 Mn1 C5 91.24(18) . . ?
C3 Mn1 C1 91.65(19) . . ?
C5 Mn1 C1 91.31(18) . . ?
C3 Mn1 Br1 91.24(14) . . ?
C5 Mn1 Br1 90.33(13) . . ?
C1 Mn1 Br1 176.65(13) . . ?
C3 Mn1 Br3 175.17(13) . . ?
C5 Mn1 Br3 92.50(13) . . ?
C1 Mn1 Br3 91.33(13) . . ?
Br1 Mn1 Br3 85.68(2) . . ?
C3 Mn1 Br2 92.83(12) . . ?
C5 Mn1 Br2 173.88(13) . . ?
C1 Mn1 Br2 93.15(12) . . ?
Br1 Mn1 Br2 85.01(2) . . ?
Br3 Mn1 Br2 83.214(19) . . ?
C3 Mn1 Mn2 124.07(13) . . ?
C5 Mn1 Mn2 122.79(12) . . ?
C1 Mn1 Mn2 125.91(12) . . ?
Br1 Mn1 Mn2 50.843(15) . . ?
Br3 Mn1 Mn2 51.162(15) . . ?
Br2 Mn1 Mn2 51.091(16) . . ?
C11 Mn2 C7 90.96(17) . . ?
C11 Mn2 C9 90.89(18) . . ?
C7 Mn2 C9 91.52(17) . . ?
C11 Mn2 Br1 90.84(12) . . ?
C7 Mn2 Br1 176.96(12) . . ?
C9 Mn2 Br1 90.91(12) . . ?
C11 Mn2 Br2 93.45(13) . . ?
C7 Mn2 Br2 92.16(13) . . ?
C9 Mn2 Br2 174.27(12) . . ?
Br1 Mn2 Br2 85.28(2) . . ?
C11 Mn2 Br3 175.52(13) . . ?
C7 Mn2 Br3 92.32(12) . . ?
C9 Mn2 Br3 92.07(11) . . ?
Br1 Mn2 Br3 85.756(19) . . ?
Br2 Mn2 Br3 83.390(19) . . ?
C11 Mn2 Mn1 124.36(13) . . ?
C7 Mn2 Mn1 126.05(12) . . ?
C9 Mn2 Mn1 122.96(12) . . ?
Br1 Mn2 Mn1 50.953(16) . . ?
Br2 Mn2 Mn1 51.339(16) . . ?
Br3 Mn2 Mn1 51.159(16) . . ?
O20 Mn3 O20 180.0 . 2_665 ?
O20 Mn3 O31 89.65(10) . . ?
O20 Mn3 O31 90.35(10) 2_665 . ?
O20 Mn3 O31 90.35(10) . 2_665 ?
O20 Mn3 O31 89.65(10) 2_665 2_665 ?
O31 Mn3 O31 180.0 . 2_665 ?
O20 Mn3 O21 88.11(10) . 2_665 ?
O20 Mn3 O21 91.89(10) 2_665 2_665 ?
O31 Mn3 O21 88.10(10) . 2_665 ?
O31 Mn3 O21 91.90(10) 2_665 2_665 ?
O20 Mn3 O21 91.89(10) . . ?
O20 Mn3 O21 88.11(10) 2_665 . ?
O31 Mn3 O21 91.90(10) . . ?
O31 Mn3 O21 88.10(10) 2_665 . ?
O21 Mn3 O21 180.0 2_665 . ?
C25 O21 C22 109.0(3) . . ?
C25 O21 Mn3 122.7(2) . . ?
C22 O21 Mn3 128.2(2) . . ?
C32 O31 C35 109.2(3) . . ?
C32 O31 Mn3 123.8(2) . . ?
C35 O31 Mn3 123.8(2) . . ?
C45 O41 C42 110.4(3) . . ?
C52 O51 C55 108.9(3) . . ?
O2 C1 Mn1 177.9(4) . . ?
O4 C3 Mn1 179.1(4) . . ?
O6 C5 Mn1 179.3(4) . . ?
O8 C7 Mn2 177.6(4) . . ?
O10 C9 Mn2 179.1(3) . . ?
O12 C11 Mn2 179.2(4) . . ?
O21 C22 C23 104.4(3) . . ?
C24 C23 C22 103.0(3) . . ?
C23 C24 C25 102.8(3) . . ?
O21 C25 C24 106.3(3) . . ?
O31 C32 C33 104.9(3) . . ?
C34 C33 C32 102.1(3) . . ?
C35 C34 C33 101.9(3) . . ?
O31 C35 C34 105.3(3) . . ?
O41 C42 C43 105.0(4) . . ?
C42 C43 C44 104.7(4) . . ?
C45 C44 C43 103.9(4) . . ?
O41 C45 C44 107.5(4) . . ?
O51 C52 C53 107.2(4) . . ?
C52 C53 C54 104.4(4) . . ?
C55 C54 C53 103.2(4) . . ?
O51 C55 C54 104.6(3) . . ?

loop_
_geom_bond_atom_site_label_1
_geom_bond_atom_site_label_2
_geom_bond_distance
_geom_bond_site_symmetry_2
_geom_bond_publ_flag
Br1 Mn2 2.5222(6) . ?
Br1 Mn1 2.5262(7) . ?
Br2 Mn2 2.5371(7) . ?
Br2 Mn1 2.5460(6) . ?
Br3 Mn1 2.5385(6) . ?
Br3 Mn2 2.5386(6) . ?
Mn1 C3 1.790(4) . ?
Mn1 C5 1.798(4) . ?
Mn1 C1 1.804(4) . ?
Mn1 Mn2 3.1840(7) . ?
Mn2 C11 1.794(4) . ?
Mn2 C7 1.794(4) . ?
Mn2 C9 1.802(4) . ?
Mn3 O20 2.131(2) . ?
Mn3 O20 2.131(2) 2_665 ?
Mn3 O31 2.179(3) . ?
Mn3 O31 2.179(3) 2_665 ?
Mn3 O21 2.208(3) 2_665 ?
Mn3 O21 2.208(3) . ?
O2 C1 1.122(5) . ?
O4 C3 1.150(5) . ?
O6 C5 1.136(5) . ?
O8 C7 1.139(5) . ?
O10 C9 1.134(5) . ?
O12 C11 1.137(5) . ?
O21 C25 1.454(5) . ?
O21 C22 1.457(4) . ?
O31 C32 1.448(4) . ?
O31 C35 1.466(4) . ?
O41 C45 1.420(6) . ?
O41 C42 1.443(6) . ?
O51 C52 1.436(6) . ?
O51 C55 1.449(5) . ?
C22 C23 1.510(6) . ?
C23 C24 1.504(6) . ?
C24 C25 1.519(6) . ?
C32 C33 1.517(5) . ?
C33 C34 1.516(6) . ?
C34 C35 1.513(6) . ?
C42 C43 1.470(7) . ?
C43 C44 1.517(7) . ?
C44 C45 1.457(7) . ?
C52 C53 1.477(7) . ?
C53 C54 1.502(8) . ?
C54 C55 1.489(6) . ?
